data_7123212
loop_
_publ_author_name
'Tang, Bing'
'Lv, Fan'
'Chen, Kangkang'
'Jiao, Lijuan'
'Liu, Qingyun'
'Wang, Hua'
'Hao, Erhong'

_publ_section_title
;
 Development of BODIPY Dyes with Versatile Functional Groups at
 3,5-Positions from Diacyl Peroxides via Cu(II)-Catalyzed Radical
 Alkylation
;
_journal_name_full 'Chemical Communications'
_journal_paper_doi 10.1039/C9CC01602C
_journal_year 2019
_chemical_formula_moiety 'C31 H25 B Cl2 F2 N2'
_chemical_formula_sum 'C31 H25 B Cl2 F2 N2'
_chemical_formula_weight 545.24
_space_group_crystal_system orthorhombic
_space_group_IT_number 56
_space_group_name_Hall '-P 2ab 2ac'
_space_group_name_H-M_alt 'P c c n'
_symmetry_space_group_name_Hall '-P 2ab 2ac'
_symmetry_space_group_name_H-M 'P c c n'
_atom_sites_solution_hydrogens geom
_audit_block_doi 10.5517/ccdc.csd.cc21x1xy
_audit_creation_date 2019-03-17
_audit_creation_method
;
Olex2 1.2
(compiled 2018.05.29 svn.r3508 for OlexSys, GUI svn.r5506)
;
_audit_update_record
;
2019-03-17 deposited with the CCDC.    2019-03-26 downloaded from the CCDC.
;
_cell_angle_alpha 90
_cell_angle_beta 90
_cell_angle_gamma 90
_cell_formula_units_Z 4
_cell_length_a 7.2552(4)
_cell_length_b 16.7595(9)
_cell_length_c 22.7809(10)
_cell_measurement_reflns_used 9718
_cell_measurement_temperature 298.15
_cell_measurement_theta_max 27.54
_cell_measurement_theta_min 2.95
_cell_volume 2770.0(2)
_computing_cell_refinement 'SAINT v8.37A (Bruker, 2015)'
_computing_data_collection 'SAINT v8.37A (Bruker, 2015)'
_computing_data_reduction 'SAINT v8.37A (Bruker, 2015)'
_computing_molecular_graphics 'Olex2 (Dolomanov et al., 2009)'
_computing_publication_material 'Olex2 (Dolomanov et al., 2009)'
_computing_structure_refinement 'ShelXL (Sheldrick, 2015)'
_computing_structure_solution 'ShelXT (Sheldrick, 2015)'
_diffrn_ambient_temperature 298.15
_diffrn_measured_fraction_theta_full 0.990
_diffrn_measured_fraction_theta_max 0.974
_diffrn_measurement_device_type 'CCD area detector'
_diffrn_measurement_method 'phi and omega scans'
_diffrn_radiation_monochromator graphite
_diffrn_radiation_type MoK\a
_diffrn_radiation_wavelength 0.71073
_diffrn_reflns_av_R_equivalents 0.0588
_diffrn_reflns_av_unetI/netI 0.0176
_diffrn_reflns_Laue_measured_fraction_full 0.990
_diffrn_reflns_Laue_measured_fraction_max 0.974
_diffrn_reflns_limit_h_max 9
_diffrn_reflns_limit_h_min -9
_diffrn_reflns_limit_k_max 21
_diffrn_reflns_limit_k_min -21
_diffrn_reflns_limit_l_max 29
_diffrn_reflns_limit_l_min -29
_diffrn_reflns_number 135158
_diffrn_reflns_point_group_measured_fraction_full 0.990
_diffrn_reflns_point_group_measured_fraction_max 0.974
_diffrn_reflns_theta_full 25.242
_diffrn_reflns_theta_max 27.584
_diffrn_reflns_theta_min 3.018
_exptl_absorpt_coefficient_mu 0.271
_exptl_absorpt_correction_T_max 0.7456
_exptl_absorpt_correction_T_min 0.5973
_exptl_absorpt_correction_type multi-scan
_exptl_absorpt_process_details
'SADABS-2014/5 (Bruker,2014/5) was used for absorption correction. wR2(int) was 0.1470 before and 0.0628 after correction. The Ratio of minimum to maximum transmission is 0.8011. The \l/2 correction factor is Not present.'
_exptl_crystal_colour red
_exptl_crystal_colour_primary red
_exptl_crystal_density_diffrn 1.307
_exptl_crystal_description block
_exptl_crystal_F_000 1128
_exptl_crystal_size_max 0.21
_exptl_crystal_size_mid 0.21
_exptl_crystal_size_min 0.2
_refine_diff_density_max 0.332
_refine_diff_density_min -0.358
_refine_diff_density_rms 0.051
_refine_ls_extinction_method none
_refine_ls_goodness_of_fit_ref 1.291
_refine_ls_hydrogen_treatment constr
_refine_ls_matrix_type full
_refine_ls_number_parameters 174
_refine_ls_number_reflns 3130
_refine_ls_number_restraints 0
_refine_ls_restrained_S_all 1.291
_refine_ls_R_factor_all 0.1401
_refine_ls_R_factor_gt 0.1217
_refine_ls_shift/su_max 0.001
_refine_ls_shift/su_mean 0.000
_refine_ls_structure_factor_coef Fsqd
_refine_ls_weighting_details 'w=1/[\s^2^(Fo^2^)+(0.0307P)^2^+5.7465P] where P=(Fo^2^+2Fc^2^)/3'
_refine_ls_weighting_scheme calc
_refine_ls_wR_factor_gt 0.2094
_refine_ls_wR_factor_ref 0.2182
_reflns_Friedel_coverage 0.000
_reflns_number_gt 2587
_reflns_number_total 3130
_reflns_threshold_expression 'I > 2\s(I)'
_cod_data_source_file c9cc01602c2.cif
_cod_data_source_block 4e
_cod_database_code 7123212
_shelx_shelxl_version_number 2018/3
_shelx_space_group_comment
;
The symmetry employed for this shelxl refinement is uniquely defined
by the following loop, which should always be used as a source of
symmetry information in preference to the above space-group names.
They are only intended as comments.
;
_shelx_estimated_absorpt_t_max 0.948
_shelx_estimated_absorpt_t_min 0.945
_olex2_refinement_description
;
1. Fixed Uiso
 At 1.2 times of:
  All C(H) groups, All C(H,H) groups
2.a Secondary CH2 refined with riding coordinates:
 C10(H10A,H10B), C11(H11A,H11B)
2.b Aromatic/amide H refined with riding coordinates:
 C1(H1), C2(H2), C7(H7), C8(H8), C13(H13), C14(H14), C15(H15), C16(H16),
 C17(H17)
;
_olex2_submission_special_instructions 'No special instructions were received'

loop_
_space_group_symop_operation_xyz
'x, y, z'
'-x+1/2, -y+1/2, z'
'-x, y+1/2, -z+1/2'
'x+1/2, -y, -z+1/2'
'-x, -y, -z'
'x-1/2, y-1/2, -z'
'x, -y-1/2, z-1/2'
'-x-1/2, y, z-1/2'

loop_
_atom_site_label
_atom_site_type_symbol
_atom_site_fract_x
_atom_site_fract_y
_atom_site_fract_z
_atom_site_U_iso_or_equiv
_atom_site_adp_type
_atom_site_occupancy
_atom_site_site_symmetry_order
_atom_site_calc_flag
_atom_site_refinement_flags_posn
_atom_site_refinement_flags_adp
_atom_site_refinement_flags_occupancy
Cl1 Cl 0.9261(3) 0.60820(12) 0.52084(8) 0.1232(8) Uani 1 1 d . . .
F1 F 0.8358(4) 0.69390(14) 0.29557(9) 0.0598(7) Uani 1 1 d . . .
N1 N 0.6055(5) 0.71001(19) 0.37102(12) 0.0463(8) Uani 1 1 d . . .
C1 C 0.750000 0.750000 0.6494(3) 0.125(5) Uani 1 2 d S T P
H1 H 0.750002 0.749999 0.690223 0.150 Uiso 1 2 calc RS T P
C2 C 0.8310(9) 0.6892(5) 0.6199(2) 0.111(3) Uani 1 1 d . . .
H2 H 0.887758 0.648157 0.640555 0.133 Uiso 1 1 calc R . .
C3 C 0.8298(7) 0.6878(4) 0.55883(19) 0.0831(17) Uani 1 1 d . . .
C4 C 0.750000 0.750000 0.5277(2) 0.0603(17) Uani 1 2 d S T P
C5 C 0.750000 0.750000 0.4618(2) 0.0515(14) Uani 1 2 d S T P
C6 C 0.6070(6) 0.7134(3) 0.43257(15) 0.0499(10) Uani 1 1 d . . .
C7 C 0.4502(6) 0.6732(3) 0.45230(18) 0.0677(13) Uani 1 1 d . . .
H7 H 0.415357 0.666702 0.491298 0.081 Uiso 1 1 calc R . .
C8 C 0.3572(7) 0.6450(4) 0.40475(18) 0.0742(15) Uani 1 1 d . . .
H8 H 0.248381 0.615658 0.405222 0.089 Uiso 1 1 calc R . .
C9 C 0.4572(6) 0.6687(3) 0.35466(17) 0.0582(11) Uani 1 1 d . . .
C10 C 0.4200(7) 0.6500(3) 0.29126(18) 0.0719(14) Uani 1 1 d . . .
H10A H 0.387752 0.699042 0.271125 0.086 Uiso 1 1 calc R . .
H10B H 0.532273 0.629731 0.273588 0.086 Uiso 1 1 calc R . .
C11 C 0.2708(7) 0.5911(3) 0.28194(19) 0.0687(13) Uani 1 1 d . . .
H11A H 0.157033 0.611983 0.298164 0.082 Uiso 1 1 calc R . .
H11B H 0.300722 0.542403 0.302899 0.082 Uiso 1 1 calc R . .
C12 C 0.2418(6) 0.5718(3) 0.21774(18) 0.0566(10) Uani 1 1 d . . .
C13 C 0.1456(9) 0.6222(4) 0.1822(2) 0.101(2) Uani 1 1 d . . .
H13 H 0.098177 0.669415 0.197411 0.121 Uiso 1 1 calc R . .
C14 C 0.1176(10) 0.6037(5) 0.1236(2) 0.115(3) Uani 1 1 d . . .
H14 H 0.049999 0.638334 0.100075 0.139 Uiso 1 1 calc R . .
C15 C 0.1877(8) 0.5357(4) 0.1000(2) 0.0829(16) Uani 1 1 d . . .
H15 H 0.168367 0.523345 0.060696 0.100 Uiso 1 1 calc R . .
C16 C 0.2861(8) 0.4862(3) 0.1350(2) 0.0787(15) Uani 1 1 d . . .
H16 H 0.335938 0.439593 0.119503 0.094 Uiso 1 1 calc R . .
C17 C 0.3129(7) 0.5043(3) 0.1932(2) 0.0690(13) Uani 1 1 d . . .
H17 H 0.381207 0.469538 0.216437 0.083 Uiso 1 1 calc R . .
B1 B 0.750000 0.750000 0.3307(2) 0.0424(13) Uani 1 2 d S T P

loop_
_atom_site_aniso_label
_atom_site_aniso_U_11
_atom_site_aniso_U_22
_atom_site_aniso_U_33
_atom_site_aniso_U_23
_atom_site_aniso_U_13
_atom_site_aniso_U_12
Cl1 0.1478(17) 0.1355(15) 0.0864(11) 0.0305(10) -0.0232(11) 0.0443(13)
F1 0.0800(17) 0.0567(13) 0.0427(12) -0.0125(10) 0.0197(12) -0.0005(12)
N1 0.053(2) 0.0597(19) 0.0261(14) 0.0002(13) -0.0017(14) 0.0042(16)
C1 0.130(8) 0.227(13) 0.018(3) 0.000 0.000 -0.094(9)
C2 0.106(5) 0.187(7) 0.040(3) 0.039(4) -0.023(3) -0.058(5)
C3 0.079(3) 0.134(5) 0.037(2) 0.019(3) -0.012(2) -0.023(3)
C4 0.053(3) 0.106(5) 0.021(2) 0.000 0.000 -0.011(4)
C5 0.052(3) 0.080(4) 0.023(2) 0.000 0.000 0.010(3)
C6 0.052(2) 0.075(3) 0.0221(16) 0.0027(16) 0.0031(16) 0.007(2)
C7 0.064(3) 0.107(4) 0.032(2) 0.003(2) 0.0066(19) -0.007(3)
C8 0.065(3) 0.116(4) 0.041(2) 0.004(3) 0.003(2) -0.023(3)
C9 0.061(3) 0.078(3) 0.036(2) 0.0008(19) -0.0037(19) -0.007(2)
C10 0.079(3) 0.099(4) 0.037(2) 0.001(2) -0.008(2) -0.025(3)
C11 0.071(3) 0.086(3) 0.049(2) -0.001(2) -0.009(2) -0.011(3)
C12 0.054(2) 0.069(3) 0.047(2) -0.004(2) -0.005(2) -0.005(2)
C13 0.128(5) 0.124(5) 0.052(3) -0.014(3) -0.014(3) 0.069(4)
C14 0.122(6) 0.171(7) 0.053(3) -0.011(4) -0.023(3) 0.077(5)
C15 0.083(4) 0.119(5) 0.047(3) -0.017(3) -0.003(3) -0.007(4)
C16 0.100(4) 0.062(3) 0.074(3) -0.016(3) 0.011(3) -0.007(3)
C17 0.078(3) 0.060(3) 0.069(3) 0.004(2) -0.007(3) 0.002(3)
B1 0.056(4) 0.052(3) 0.019(2) 0.000 0.000 0.003(3)

loop_
_atom_type_symbol
_atom_type_description
_atom_type_scat_dispersion_real
_atom_type_scat_dispersion_imag
_atom_type_scat_source
C C 0.0033 0.0016 'International Tables Vol C Tables 4.2.6.8 and 6.1.1.4'
H H 0.0000 0.0000 'International Tables Vol C Tables 4.2.6.8 and 6.1.1.4'
B B 0.0013 0.0007 'International Tables Vol C Tables 4.2.6.8 and 6.1.1.4'
Cl Cl 0.1484 0.1585 'International Tables Vol C Tables 4.2.6.8 and 6.1.1.4'
F F 0.0171 0.0103 'International Tables Vol C Tables 4.2.6.8 and 6.1.1.4'
N N 0.0061 0.0033 'International Tables Vol C Tables 4.2.6.8 and 6.1.1.4'

loop_
_geom_angle_atom_site_label_1
_geom_angle_atom_site_label_2
_geom_angle_atom_site_label_3
_geom_angle
_geom_angle_site_symmetry_1
_geom_angle_site_symmetry_3
C6 N1 B1 124.8(3) . .
C9 N1 C6 107.9(3) . .
C9 N1 B1 127.4(3) . .
C2 C1 H1 119.8 2_665 .
C2 C1 H1 119.8 . .
C2 C1 C2 120.5(7) 2_665 .
C1 C2 H2 119.8 . .
C1 C2 C3 120.4(7) . .
C3 C2 H2 119.8 . .
C2 C3 Cl1 120.6(5) . .
C4 C3 Cl1 119.3(3) . .
C4 C3 C2 120.1(6) . .
C3 C4 C3 118.5(6) . 2_665
C3 C4 C5 120.8(3) . .
C3 C4 C5 120.8(3) 2_665 .
C6 C5 C4 118.9(2) . .
C6 C5 C4 118.9(2) 2_665 .
C6 C5 C6 122.2(5) 2_665 .
C5 C6 N1 120.5(4) . .
C5 C6 C7 132.3(4) . .
C7 C6 N1 107.2(4) . .
C6 C7 H7 125.8 . .
C8 C7 C6 108.4(4) . .
C8 C7 H7 125.8 . .
C7 C8 H8 126.5 . .
C7 C8 C9 106.9(4) . .
C9 C8 H8 126.5 . .
N1 C9 C8 109.6(4) . .
N1 C9 C10 121.5(4) . .
C8 C9 C10 128.8(4) . .
C9 C10 H10A 108.7 . .
C9 C10 H10B 108.7 . .
H10A C10 H10B 107.6 . .
C11 C10 C9 114.1(4) . .
C11 C10 H10A 108.7 . .
C11 C10 H10B 108.7 . .
C10 C11 H11A 109.1 . .
C10 C11 H11B 109.1 . .
C10 C11 C12 112.5(4) . .
H11A C11 H11B 107.8 . .
C12 C11 H11A 109.1 . .
C12 C11 H11B 109.1 . .
C13 C12 C11 120.9(4) . .
C13 C12 C17 117.7(4) . .
C17 C12 C11 121.4(4) . .
C12 C13 H13 119.7 . .
C12 C13 C14 120.6(5) . .
C14 C13 H13 119.7 . .
C13 C14 H14 119.5 . .
C15 C14 C13 120.9(6) . .
C15 C14 H14 119.5 . .
C14 C15 H15 120.7 . .
C16 C15 C14 118.6(5) . .
C16 C15 H15 120.7 . .
C15 C16 H16 119.8 . .
C15 C16 C17 120.5(5) . .
C17 C16 H16 119.8 . .
C12 C17 C16 121.7(5) . .
C12 C17 H17 119.2 . .
C16 C17 H17 119.2 . .
F1 B1 F1 109.2(4) 2_665 .
F1 B1 N1 110.75(15) . .
F1 B1 N1 109.48(16) . 2_665
F1 B1 N1 110.74(15) 2_665 2_665
F1 B1 N1 109.48(16) 2_665 .
N1 B1 N1 107.2(4) . 2_665

loop_
_geom_bond_atom_site_label_1
_geom_bond_atom_site_label_2
_geom_bond_distance
_geom_bond_site_symmetry_2
Cl1 C3 1.737(6) .
F1 B1 1.383(4) .
N1 C6 1.403(4) .
N1 C9 1.333(5) .
N1 B1 1.546(4) .
C1 H1 0.9300 .
C1 C2 1.355(8) 2_665
C1 C2 1.355(8) .
C2 H2 0.9300 .
C2 C3 1.391(7) .
C3 C4 1.388(6) .
C4 C5 1.501(7) .
C5 C6 1.376(5) 2_665
C5 C6 1.376(5) .
C6 C7 1.397(6) .
C7 H7 0.9300 .
C7 C8 1.361(6) .
C8 H8 0.9300 .
C8 C9 1.409(6) .
C9 C10 1.503(5) .
C10 H10A 0.9700 .
C10 H10B 0.9700 .
C10 C11 1.480(6) .
C11 H11A 0.9700 .
C11 H11B 0.9700 .
C11 C12 1.513(6) .
C12 C13 1.363(7) .
C12 C17 1.364(6) .
C13 H13 0.9300 .
C13 C14 1.385(7) .
C14 H14 0.9300 .
C14 C15 1.359(8) .
C15 H15 0.9300 .
C15 C16 1.353(7) .
C16 H16 0.9300 .
C16 C17 1.374(7) .
C17 H17 0.9300 .

loop_
_geom_torsion_atom_site_label_1
_geom_torsion_atom_site_label_2
_geom_torsion_atom_site_label_3
_geom_torsion_atom_site_label_4
_geom_torsion
_geom_torsion_site_symmetry_1
_geom_torsion_site_symmetry_4
Cl1 C3 C4 C3 178.6(5) . 2_665
Cl1 C3 C4 C5 -1.4(5) . .
N1 C6 C7 C8 0.9(6) . .
N1 C9 C10 C11 168.8(4) . .
C1 C2 C3 Cl1 -177.6(4) . .
C1 C2 C3 C4 1.8(8) . .
C2 C1 C2 C3 -0.9(4) 2_665 .
C2 C3 C4 C3 -0.9(4) . 2_665
C2 C3 C4 C5 179.1(4) . .
C3 C4 C5 C6 88.5(3) . .
C3 C4 C5 C6 -91.5(3) 2_665 .
C3 C4 C5 C6 88.5(3) 2_665 2_665
C3 C4 C5 C6 -91.5(3) . 2_665
C4 C5 C6 N1 -177.9(3) . .
C4 C5 C6 C7 -0.2(6) . .
C5 C6 C7 C8 -177.1(4) . .
C6 N1 C9 C8 0.7(5) . .
C6 N1 C9 C10 -176.6(4) . .
C6 N1 B1 F1 -118.1(4) . 2_665
C6 N1 B1 F1 121.5(4) . .
C6 N1 B1 N1 2.1(3) . 2_665
C6 C5 C6 N1 2.1(3) 2_665 .
C6 C5 C6 C7 179.8(6) 2_665 .
C6 C7 C8 C9 -0.4(6) . .
C7 C8 C9 N1 -0.2(6) . .
C7 C8 C9 C10 176.8(5) . .
C8 C9 C10 C11 -7.9(8) . .
C9 N1 C6 C5 177.3(3) . .
C9 N1 C6 C7 -1.0(5) . .
C9 N1 B1 F1 -60.4(5) . .
C9 N1 B1 F1 60.0(4) . 2_665
C9 N1 B1 N1 -179.8(4) . 2_665
C9 C10 C11 C12 -178.1(5) . .
C10 C11 C12 C13 -79.1(7) . .
C10 C11 C12 C17 100.0(6) . .
C11 C12 C13 C14 -179.2(6) . .
C11 C12 C17 C16 179.6(5) . .
C12 C13 C14 C15 -1.0(12) . .
C13 C12 C17 C16 -1.3(8) . .
C13 C14 C15 C16 -0.2(11) . .
C14 C15 C16 C17 0.6(9) . .
C15 C16 C17 C12 0.2(9) . .
C17 C12 C13 C14 1.7(10) . .
B1 N1 C6 C5 -4.3(5) . .
B1 N1 C6 C7 177.4(3) . .
B1 N1 C9 C8 -177.7(3) . .
B1 N1 C9 C10 5.1(7) . .
